data_7020722
loop_
_publ_author_name
'Galardon, Erwan'
'Daguet, Hombeline'
'Deschamps, Patrick'
'Roussel, Pascal'
'Tomas, Alain'
'Artaud, Isabelle'

_publ_section_title
;
 Influence of the diamine on the reactivity of thiosulfonato ruthenium
 complexes with hydrosulfide (HS(-)).
;
_journal_issue 8
_journal_name_full 'Dalton transactions (Cambridge, England : 2003)'
_journal_page_first 2817
_journal_page_last 2821
_journal_paper_doi 10.1039/c2dt31758c
_journal_volume 42
_journal_year 2013
_chemical_formula_sum 'C72 H84 B2 N4 Ru2 S3'
_chemical_formula_weight 1325.37
_chemical_name_systematic
;
?
;
_space_group_IT_number 14
_symmetry_cell_setting monoclinic
_symmetry_space_group_name_Hall '-P 2ybc'
_symmetry_space_group_name_H-M 'P 1 21/c 1'
_atom_sites_solution_hydrogens geom
_atom_sites_solution_primary direct
_atom_sites_solution_secondary difmap
_audit_creation_method SHELXL-97
_cell_angle_alpha 90.00
_cell_angle_beta 115.227(5)
_cell_angle_gamma 90.00
_cell_formula_units_Z 4
_cell_length_a 11.221(3)
_cell_length_b 61.115(17)
_cell_length_c 10.502(3)
_cell_measurement_reflns_used 14527
_cell_measurement_temperature 293(2)
_cell_measurement_theta_max 28.0
_cell_measurement_theta_min 2.0
_cell_volume 6515(3)
_computing_cell_refinement 'Apex2 (Bruker AXS, 2006)'
_computing_data_collection 'Apex2 (Bruker AXS, 2006)'
_computing_data_reduction 'Apex2 (Bruker AXS, 2006)'
_computing_molecular_graphics ORTEP
_computing_structure_refinement 'SHELXL-97 (Sheldrick, 1997)'
_computing_structure_solution 'SHELXS-97 (Sheldrick, 1990)'
_diffrn_ambient_temperature 293(2)
_diffrn_measured_fraction_theta_full 0.994
_diffrn_measured_fraction_theta_max 0.994
_diffrn_measurement_device_type 'Bruker Kappa Apex2'
_diffrn_measurement_method '\f & \w scans'
_diffrn_radiation_monochromator graphite
_diffrn_radiation_source 'fine-focus sealed tube'
_diffrn_radiation_type MoK\a
_diffrn_radiation_wavelength 0.71073
_diffrn_reflns_av_R_equivalents 0.043
_diffrn_reflns_av_sigmaI/netI 0.0338
_diffrn_reflns_limit_h_max 14
_diffrn_reflns_limit_h_min -14
_diffrn_reflns_limit_k_max 62
_diffrn_reflns_limit_k_min -78
_diffrn_reflns_limit_l_max 13
_diffrn_reflns_limit_l_min -13
_diffrn_reflns_number 92977
_diffrn_reflns_theta_full 27.26
_diffrn_reflns_theta_max 27.26
_diffrn_reflns_theta_min 1.33
_diffrn_standards_interval_time 0
_diffrn_standards_number 0
_exptl_absorpt_coefficient_mu 0.605
_exptl_absorpt_correction_T_max 1.0000
_exptl_absorpt_correction_T_min 1.0000
_exptl_absorpt_correction_type multi-scan
_exptl_absorpt_process_details 'SADABS (Siemens, 1998)'
_exptl_crystal_colour Yellow
_exptl_crystal_density_diffrn 1.351
_exptl_crystal_density_method 'not measured'
_exptl_crystal_description prism
_exptl_crystal_F_000 2760
_exptl_crystal_size_max 0.44
_exptl_crystal_size_mid 0.25
_exptl_crystal_size_min 0.20
_refine_diff_density_max 0.774
_refine_diff_density_min -0.824
_refine_diff_density_rms 0.063
_refine_ls_extinction_method none
_refine_ls_goodness_of_fit_ref 1.080
_refine_ls_hydrogen_treatment none
_refine_ls_matrix_type full
_refine_ls_number_parameters 748
_refine_ls_number_reflns 14527
_refine_ls_number_restraints 0
_refine_ls_restrained_S_all 1.080
_refine_ls_R_factor_all 0.0706
_refine_ls_R_factor_gt 0.0507
_refine_ls_shift/su_max 0.001
_refine_ls_shift/su_mean 0.000
_refine_ls_structure_factor_coef Fsqd
_refine_ls_weighting_details 'calc w=1/[\s^2^(Fo^2^)+(0.0260P)^2^+10.5489P] where P=(Fo^2^+2Fc^2^)/3'
_refine_ls_weighting_scheme calc
_refine_ls_wR_factor_gt 0.0992
_refine_ls_wR_factor_ref 0.1068
_reflns_number_gt 11242
_reflns_number_total 14527
_reflns_threshold_expression >2sigma(I)
_cod_data_source_file c2dt31758c.txt
_cod_data_source_block erwf03
_cod_depositor_comments
;
The following automatic conversions were performed:

'_symmetry_cell_setting' value 'Monoclinic' changed to 'monoclinic'
according to /home/saulius/struct/CIF-dictionaries/cif_core.dic
dictionary named 'cif_core.dic' version 2.4.2 from 2011-04-26.

Automatic conversion script
Id: cif_fix_values 1891 2012-01-12 08:04:46Z andrius 
;
_cod_original_sg_symbol_H-M ' P 21/c '
_cod_database_code 7020722

loop_
_symmetry_equiv_pos_as_xyz
'x, y, z'
'-x, y+1/2, -z+1/2'
'-x, -y, -z'
'x, -y-1/2, z-1/2'

loop_
_atom_site_label
_atom_site_type_symbol
_atom_site_fract_x
_atom_site_fract_y
_atom_site_fract_z
_atom_site_U_iso_or_equiv
_atom_site_adp_type
_atom_site_occupancy
_atom_site_symmetry_multiplicity
_atom_site_calc_flag
_atom_site_refinement_flags
Ru1 Ru 1.12020(3) 0.583640(4) 0.84194(3) 0.03652(7) Uani 1 1 d .
Ru2 Ru 0.95176(3) 0.674416(5) 0.42240(3) 0.04842(9) Uani 1 1 d .
S1 S 1.10316(11) 0.622584(16) 0.81453(11) 0.0548(3) Uani 1 1 d .
S2 S 1.15879(17) 0.630166(19) 0.65637(17) 0.0898(5) Uani 1 1 d .
S3A S 1.0542(7) 0.63559(11) 0.4876(7) 0.0709(18) Uani 0.28 1 d P
S3B S 0.9742(3) 0.63698(4) 0.4708(2) 0.0819(8) Uani 0.72 1 d P
N1 N 0.9989(3) 0.58183(5) 0.6208(3) 0.0462(7) Uani 1 1 d .
H1A H 1.0266 0.5918 0.5760 0.055 Uiso 1 1 calc R
H1B H 1.0069 0.5685 0.5891 0.055 Uiso 1 1 calc R
N2 N 0.9291(3) 0.58510(6) 0.8384(3) 0.0523(8) Uani 1 1 d .
H2A H 0.9275 0.5771 0.9096 0.063 Uiso 1 1 calc R
H2B H 0.9095 0.5990 0.8498 0.063 Uiso 1 1 calc R
N3 N 0.8924(5) 0.67590(8) 0.5895(5) 0.1076(18) Uani 1 1 d .
H3A H 0.8290 0.6861 0.5689 0.129 Uiso 1 1 calc R
H3B H 0.8575 0.6629 0.5961 0.129 Uiso 1 1 calc R
N4 N 1.1292(3) 0.68319(5) 0.5945(3) 0.0548(8) Uani 1 1 d .
H4A H 1.1773 0.6711 0.6325 0.066 Uiso 1 1 calc R
H4B H 1.1767 0.6920 0.5652 0.066 Uiso 1 1 calc R
C1 C 1.2277(3) 0.55268(6) 0.8400(4) 0.0423(8) Uani 1 1 d .
C2 C 1.3005(3) 0.57160(6) 0.8376(4) 0.0482(9) Uani 1 1 d .
H2 H 1.3273 0.5733 0.7657 0.058 Uiso 1 1 calc R
C3 C 1.3324(3) 0.58758(6) 0.9413(4) 0.0502(9) Uani 1 1 d .
H3 H 1.3822 0.5996 0.9387 0.060 Uiso 1 1 calc R
C4 C 1.2906(4) 0.58597(6) 1.0507(4) 0.0495(9) Uani 1 1 d .
C5 C 1.2122(4) 0.56801(6) 1.0478(4) 0.0475(9) Uani 1 1 d .
H5 H 1.1777 0.5671 1.1141 0.057 Uiso 1 1 calc R
C6 C 1.1838(4) 0.55106(6) 0.9461(4) 0.0451(8) Uani 1 1 d .
H6 H 1.1359 0.5389 0.9501 0.054 Uiso 1 1 calc R
C7 C 1.1995(4) 0.53567(6) 0.7266(4) 0.0486(9) Uani 1 1 d .
H7 H 1.1674 0.5434 0.6363 0.058 Uiso 1 1 calc R
C8 C 1.0952(4) 0.51897(7) 0.7161(5) 0.0624(11) Uani 1 1 d .
H8A H 1.0833 0.5088 0.6422 0.094 Uiso 1 1 calc R
H8B H 1.0135 0.5263 0.6956 0.094 Uiso 1 1 calc R
H8C H 1.1230 0.5113 0.8038 0.094 Uiso 1 1 calc R
C9 C 1.3292(4) 0.52450(7) 0.7495(5) 0.0695(12) Uani 1 1 d .
H9A H 1.3128 0.5136 0.6781 0.104 Uiso 1 1 calc R
H9B H 1.3668 0.5177 0.8405 0.104 Uiso 1 1 calc R
H9C H 1.3895 0.5352 0.7441 0.104 Uiso 1 1 calc R
C10 C 1.3273(5) 0.60344(8) 1.1629(5) 0.0729(13) Uani 1 1 d .
H10A H 1.3818 0.6142 1.1472 0.109 Uiso 1 1 calc R
H10B H 1.3748 0.5969 1.2539 0.109 Uiso 1 1 calc R
H10C H 1.2488 0.6103 1.1590 0.109 Uiso 1 1 calc R
C11 C 0.8587(4) 0.58595(7) 0.5876(4) 0.0561(10) Uani 1 1 d .
H11A H 0.8026 0.5792 0.4983 0.067 Uiso 1 1 calc R
H11B H 0.8415 0.6016 0.5803 0.067 Uiso 1 1 calc R
C12 C 0.8300(4) 0.57651(8) 0.7018(4) 0.0601(11) Uani 1 1 d .
H12A H 0.8349 0.5607 0.7005 0.072 Uiso 1 1 calc R
H12B H 0.7420 0.5806 0.6887 0.072 Uiso 1 1 calc R
C13 C 0.9596(4) 0.67018(7) 0.2170(4) 0.0556(10) Uani 1 1 d .
C14 C 0.8350(4) 0.66439(9) 0.2052(5) 0.0716(13) Uani 1 1 d .
H14 H 0.8013 0.6507 0.1697 0.086 Uiso 1 1 calc R
C15 C 0.7593(5) 0.67857(10) 0.2452(6) 0.0905(18) Uani 1 1 d .
H15 H 0.6770 0.6741 0.2366 0.109 Uiso 1 1 calc R
C16 C 0.8061(4) 0.69982(9) 0.2990(5) 0.0703(13) Uani 1 1 d .
C17 C 0.9286(4) 0.70581(7) 0.3108(4) 0.0597(11) Uani 1 1 d .
H17 H 0.9618 0.7196 0.3442 0.072 Uiso 1 1 calc R
C18 C 1.0040(4) 0.69088(7) 0.2718(4) 0.0588(11) Uani 1 1 d .
H18 H 1.0876 0.6952 0.2836 0.071 Uiso 1 1 calc R
C19 C 1.0415(6) 0.65433(9) 0.1737(5) 0.0804(15) Uani 1 1 d .
H19 H 1.0903 0.6452 0.2566 0.096 Uiso 1 1 calc R
C20 C 0.9609(8) 0.63938(15) 0.0637(12) 0.222(6) Uani 1 1 d .
H20A H 0.8975 0.6325 0.0898 0.333 Uiso 1 1 calc R
H20B H 1.0159 0.6284 0.0509 0.333 Uiso 1 1 calc R
H20C H 0.9158 0.6473 -0.0226 0.333 Uiso 1 1 calc R
C21 C 1.1384(7) 0.66455(12) 0.1400(9) 0.149(4) Uani 1 1 d .
H21A H 1.1912 0.6742 0.2152 0.224 Uiso 1 1 calc R
H21B H 1.0957 0.6728 0.0546 0.224 Uiso 1 1 calc R
H21C H 1.1936 0.6536 0.1274 0.224 Uiso 1 1 calc R
C22 C 0.7250(5) 0.71503(11) 0.3458(7) 0.112(2) Uani 1 1 d .
H22A H 0.6432 0.7081 0.3302 0.168 Uiso 1 1 calc R
H22B H 0.7074 0.7284 0.2927 0.168 Uiso 1 1 calc R
H22C H 0.7731 0.7183 0.4442 0.168 Uiso 1 1 calc R
C23 C 0.9997(7) 0.68111(8) 0.7249(5) 0.0886(18) Uani 1 1 d .
H23A H 1.0405 0.6677 0.7737 0.106 Uiso 1 1 calc R
H23B H 0.9661 0.6891 0.7826 0.106 Uiso 1 1 calc R
C24 C 1.0979(5) 0.69461(8) 0.7011(5) 0.0747(14) Uani 1 1 d .
H24A H 1.1769 0.6963 0.7882 0.090 Uiso 1 1 calc R
H24B H 1.0622 0.7090 0.6675 0.090 Uiso 1 1 calc R
B1 B 0.7998(4) 0.55499(7) 0.1648(5) 0.0449(9) Uani 1 1 d .
C25 C 0.7788(3) 0.53493(6) 0.0510(4) 0.0413(8) Uani 1 1 d .
C26 C 0.6701(4) 0.52126(6) 0.0047(4) 0.0491(9) Uani 1 1 d .
H26 H 0.6089 0.5230 0.0419 0.059 Uiso 1 1 calc R
C27 C 0.6487(4) 0.50495(7) -0.0953(4) 0.0618(11) Uani 1 1 d .
H27 H 0.5738 0.4962 -0.1241 0.074 Uiso 1 1 calc R
C28 C 0.7371(5) 0.50169(8) -0.1512(4) 0.0652(12) Uani 1 1 d .
H28 H 0.7233 0.4908 -0.2176 0.078 Uiso 1 1 calc R
C29 C 0.8466(5) 0.51479(8) -0.1080(5) 0.0663(12) Uani 1 1 d .
H29 H 0.9074 0.5128 -0.1455 0.080 Uiso 1 1 calc R
C30 C 0.8669(4) 0.53101(7) -0.0084(4) 0.0552(10) Uani 1 1 d .
H30 H 0.9422 0.5396 0.0200 0.066 Uiso 1 1 calc R
C31 C 0.7325(3) 0.54772(6) 0.2710(4) 0.0434(8) Uani 1 1 d .
C32 C 0.7974(4) 0.53546(6) 0.3923(4) 0.0517(9) Uani 1 1 d .
H32 H 0.8854 0.5319 0.4187 0.062 Uiso 1 1 calc R
C33 C 0.7376(4) 0.52831(7) 0.4759(4) 0.0579(10) Uani 1 1 d .
H33 H 0.7853 0.5200 0.5555 0.069 Uiso 1 1 calc R
C34 C 0.6090(5) 0.53339(8) 0.4427(5) 0.0674(12) Uani 1 1 d .
H34 H 0.5686 0.5287 0.4990 0.081 Uiso 1 1 calc R
C35 C 0.5413(4) 0.54562(8) 0.3243(5) 0.0705(13) Uani 1 1 d .
H35 H 0.4541 0.5494 0.3003 0.085 Uiso 1 1 calc R
C36 C 0.6013(4) 0.55233(7) 0.2398(4) 0.0584(10) Uani 1 1 d .
H36 H 0.5520 0.5603 0.1588 0.070 Uiso 1 1 calc R
C37 C 0.7240(4) 0.57706(6) 0.0778(5) 0.0561(10) Uani 1 1 d .
C38 C 0.6746(4) 0.57884(8) -0.0673(5) 0.0683(13) Uani 1 1 d .
H38 H 0.6821 0.5669 -0.1185 0.082 Uiso 1 1 calc R
C39 C 0.6139(5) 0.59794(10) -0.1394(7) 0.101(2) Uani 1 1 d .
H39 H 0.5829 0.5986 -0.2368 0.122 Uiso 1 1 calc R
C40 C 0.6000(6) 0.61571(10) -0.0673(11) 0.123(3) Uani 1 1 d .
H40 H 0.5618 0.6285 -0.1146 0.148 Uiso 1 1 calc R
C41 C 0.6426(5) 0.61428(8) 0.0735(10) 0.106(2) Uani 1 1 d .
H41 H 0.6303 0.6260 0.1228 0.127 Uiso 1 1 calc R
C42 C 0.7042(4) 0.59560(7) 0.1454(6) 0.0774(15) Uani 1 1 d .
H42 H 0.7339 0.5953 0.2427 0.093 Uiso 1 1 calc R
C43 C 0.9586(4) 0.55960(6) 0.2563(4) 0.0483(9) Uani 1 1 d .
C44 C 1.0506(4) 0.54245(7) 0.3047(4) 0.0550(10) Uani 1 1 d .
H44 H 1.0201 0.5282 0.2828 0.066 Uiso 1 1 calc R
C45 C 1.1837(4) 0.54571(9) 0.3828(4) 0.0650(12) Uani 1 1 d .
H45 H 1.2407 0.5338 0.4099 0.078 Uiso 1 1 calc R
C46 C 1.2324(4) 0.56642(9) 0.4206(5) 0.0697(13) Uani 1 1 d .
H46 H 1.3220 0.5686 0.4745 0.084 Uiso 1 1 calc R
C47 C 1.1473(5) 0.58388(9) 0.3782(5) 0.0702(13) Uani 1 1 d .
H47 H 1.1792 0.5980 0.4043 0.084 Uiso 1 1 calc R
C48 C 1.01398(18) 0.58050(3) 0.2965(2) 0.0587(11) Uani 1 1 d .
H48 H 0.9587 0.5926 0.2671 0.070 Uiso 1 1 calc R
B2 B 0.51650(18) 0.69690(3) -0.3047(2) 0.0403(9) Uani 1 1 d R
C49 C 0.47635(18) 0.69348(3) -0.1719(2) 0.0407(8) Uani 1 1 d R
C50 C 0.47967(18) 0.71090(3) -0.0832(2) 0.0500(9) Uani 1 1 d R
H50 H 0.5081 0.7245 -0.0985 0.060 Uiso 1 1 calc R
C51 C 0.4422(4) 0.70864(8) 0.0263(4) 0.0594(11) Uani 1 1 d .
H51 H 0.4439 0.7207 0.0813 0.071 Uiso 1 1 calc R
C52 C 0.4025(4) 0.68854(9) 0.0532(4) 0.0673(13) Uani 1 1 d .
H52 H 0.3782 0.6868 0.1269 0.081 Uiso 1 1 calc R
C53 C 0.3994(4) 0.67112(8) -0.0295(5) 0.0623(11) Uani 1 1 d .
H53 H 0.3728 0.6575 -0.0119 0.075 Uiso 1 1 calc R
C54 C 0.4355(3) 0.67362(6) -0.1399(4) 0.0487(9) Uani 1 1 d .
H54 H 0.4322 0.6615 -0.1946 0.058 Uiso 1 1 calc R
C55 C 0.4023(3) 0.71106(6) -0.4329(4) 0.0402(8) Uani 1 1 d .
C56 C 0.3239(3) 0.72696(6) -0.4091(4) 0.0465(8) Uani 1 1 d .
H56 H 0.3291 0.7285 -0.3188 0.056 Uiso 1 1 calc R
C57 C 0.2390(4) 0.74050(6) -0.5149(4) 0.0551(10) Uani 1 1 d .
H57 H 0.1894 0.7509 -0.4940 0.066 Uiso 1 1 calc R
C58 C 0.2274(4) 0.73883(7) -0.6494(4) 0.0592(11) Uani 1 1 d .
H58 H 0.1707 0.7479 -0.7202 0.071 Uiso 1 1 calc R
C59 C 0.3018(4) 0.72330(7) -0.6775(4) 0.0604(11) Uani 1 1 d .
H59 H 0.2955 0.7219 -0.7683 0.073 Uiso 1 1 calc R
C60 C 0.3861(4) 0.70977(7) -0.5714(4) 0.0523(9) Uani 1 1 d .
H60 H 0.4341 0.6993 -0.5941 0.063 Uiso 1 1 calc R
C61 C 0.6545(3) 0.71084(6) -0.2507(4) 0.0424(8) Uani 1 1 d .
C62 C 0.7556(4) 0.70838(7) -0.1161(4) 0.0536(10) Uani 1 1 d .
H62 H 0.7420 0.6991 -0.0535 0.064 Uiso 1 1 calc R
C63 C 0.8754(4) 0.71909(8) -0.0711(5) 0.0650(12) Uani 1 1 d .
H63 H 0.9391 0.7171 0.0206 0.078 Uiso 1 1 calc R
C64 C 0.9003(5) 0.73254(8) -0.1613(5) 0.0703(13) Uani 1 1 d .
H64 H 0.9816 0.7394 -0.1328 0.084 Uiso 1 1 calc R
C65 C 0.8036(5) 0.73572(8) -0.2937(5) 0.0714(13) Uani 1 1 d .
H65 H 0.8185 0.7451 -0.3552 0.086 Uiso 1 1 calc R
C66 C 0.6833(4) 0.72518(7) -0.3373(4) 0.0567(10) Uani 1 1 d .
H66 H 0.6192 0.7278 -0.4279 0.068 Uiso 1 1 calc R
C67 C 0.5359(4) 0.67270(6) -0.3631(4) 0.0435(8) Uani 1 1 d .
C68 C 0.6560(4) 0.66202(6) -0.3157(5) 0.0563(10) Uani 1 1 d .
H68 H 0.7298 0.6689 -0.2481 0.068 Uiso 1 1 calc R
C69 C 0.6718(5) 0.64154(7) -0.3641(6) 0.0714(13) Uani 1 1 d .
H69 H 0.7550 0.6352 -0.3290 0.086 Uiso 1 1 calc R
C70 C 0.5677(6) 0.63079(7) -0.4615(6) 0.0770(14) Uani 1 1 d .
H70 H 0.5790 0.6174 -0.4970 0.092 Uiso 1 1 calc R
C71 C 0.4451(6) 0.63999(8) -0.5071(5) 0.0819(15) Uani 1 1 d .
H71 H 0.3716 0.6325 -0.5704 0.098 Uiso 1 1 calc R
C72 C 0.4305(4) 0.66053(7) -0.4587(5) 0.0635(11) Uani 1 1 d .
H72 H 0.3463 0.6665 -0.4917 0.076 Uiso 1 1 calc R

loop_
_atom_site_aniso_label
_atom_site_aniso_U_11
_atom_site_aniso_U_22
_atom_site_aniso_U_33
_atom_site_aniso_U_23
_atom_site_aniso_U_13
_atom_site_aniso_U_12
Ru1 0.03997(15) 0.03629(15) 0.03644(14) 0.00094(12) 0.01929(11) -0.00083(12)
Ru2 0.05541(19) 0.05170(19) 0.04449(17) -0.00696(14) 0.02735(15) -0.02115(15)
S1 0.0799(7) 0.0367(5) 0.0508(6) 0.0000(4) 0.0307(5) 0.0034(5)
S2 0.1407(13) 0.0449(6) 0.1327(12) 0.0293(7) 0.1051(11) 0.0229(7)
S3A 0.120(5) 0.049(3) 0.065(3) -0.013(2) 0.060(4) -0.023(3)
S3B 0.147(2) 0.0410(10) 0.0470(9) 0.0029(7) 0.0314(16) -0.0319(15)
N1 0.0549(18) 0.0425(17) 0.0427(16) -0.0014(13) 0.0222(14) 0.0041(14)
N2 0.0479(18) 0.061(2) 0.0522(18) -0.0004(16) 0.0254(15) 0.0034(16)
N3 0.148(4) 0.127(4) 0.088(3) -0.037(3) 0.089(3) -0.070(3)
N4 0.0536(19) 0.0474(19) 0.0513(19) -0.0014(15) 0.0107(16) 0.0069(15)
C1 0.0379(18) 0.043(2) 0.046(2) 0.0056(16) 0.0177(16) 0.0083(15)
C2 0.045(2) 0.053(2) 0.056(2) 0.0034(18) 0.0305(18) 0.0033(17)
C3 0.040(2) 0.049(2) 0.061(2) -0.0021(18) 0.0206(18) -0.0071(17)
C4 0.046(2) 0.052(2) 0.043(2) -0.0014(17) 0.0120(17) -0.0010(18)
C5 0.053(2) 0.056(2) 0.0376(19) 0.0072(17) 0.0223(17) 0.0043(18)
C6 0.051(2) 0.041(2) 0.045(2) 0.0117(16) 0.0216(17) 0.0031(16)
C7 0.055(2) 0.044(2) 0.046(2) 0.0009(16) 0.0211(18) 0.0115(17)
C8 0.060(3) 0.048(2) 0.069(3) -0.008(2) 0.017(2) 0.002(2)
C9 0.069(3) 0.062(3) 0.085(3) -0.006(2) 0.040(3) 0.017(2)
C10 0.076(3) 0.072(3) 0.057(3) -0.018(2) 0.016(2) -0.009(2)
C11 0.045(2) 0.059(3) 0.051(2) -0.0058(19) 0.0088(18) 0.0079(19)
C12 0.042(2) 0.075(3) 0.061(3) -0.008(2) 0.020(2) -0.004(2)
C13 0.060(3) 0.071(3) 0.040(2) 0.0041(19) 0.0255(19) 0.002(2)
C14 0.062(3) 0.086(3) 0.056(3) -0.025(2) 0.015(2) -0.011(2)
C15 0.042(3) 0.125(5) 0.094(4) -0.044(4) 0.020(3) -0.019(3)
C16 0.055(3) 0.089(4) 0.059(3) -0.017(2) 0.016(2) 0.009(2)
C17 0.066(3) 0.060(3) 0.053(2) 0.006(2) 0.025(2) 0.009(2)
C18 0.068(3) 0.059(3) 0.061(2) 0.015(2) 0.039(2) 0.003(2)
C19 0.116(4) 0.077(3) 0.070(3) 0.005(3) 0.059(3) 0.014(3)
C20 0.190(8) 0.214(9) 0.372(14) -0.218(10) 0.225(10) -0.129(7)
C21 0.127(6) 0.130(6) 0.257(10) -0.096(6) 0.145(7) -0.050(5)
C22 0.063(3) 0.143(6) 0.122(5) -0.053(4) 0.031(3) 0.015(3)
C23 0.162(6) 0.062(3) 0.058(3) 0.011(2) 0.062(4) 0.033(3)
C24 0.081(3) 0.072(3) 0.049(2) -0.018(2) 0.008(2) 0.016(3)
B1 0.045(2) 0.037(2) 0.053(2) -0.0003(18) 0.022(2) -0.0002(18)
C25 0.0436(19) 0.0393(19) 0.0431(19) 0.0053(15) 0.0204(16) 0.0057(15)
C26 0.043(2) 0.053(2) 0.053(2) -0.0037(18) 0.0222(18) 0.0020(17)
C27 0.052(2) 0.065(3) 0.064(3) -0.019(2) 0.021(2) -0.005(2)
C28 0.071(3) 0.069(3) 0.053(2) -0.012(2) 0.024(2) 0.011(2)
C29 0.073(3) 0.081(3) 0.060(3) -0.001(2) 0.043(2) 0.005(3)
C30 0.059(2) 0.061(3) 0.057(2) 0.003(2) 0.035(2) -0.002(2)
C31 0.044(2) 0.040(2) 0.047(2) -0.0097(16) 0.0206(17) -0.0037(15)
C32 0.050(2) 0.050(2) 0.056(2) -0.0064(18) 0.0234(19) -0.0048(18)
C33 0.064(3) 0.062(3) 0.050(2) 0.0001(19) 0.027(2) -0.007(2)
C34 0.070(3) 0.080(3) 0.066(3) -0.006(2) 0.042(3) -0.014(2)
C35 0.051(3) 0.095(4) 0.075(3) 0.000(3) 0.036(2) 0.001(2)
C36 0.045(2) 0.069(3) 0.061(3) 0.005(2) 0.023(2) 0.0030(19)
C37 0.044(2) 0.042(2) 0.090(3) 0.006(2) 0.036(2) 0.0004(17)
C38 0.058(3) 0.067(3) 0.096(4) 0.040(3) 0.049(3) 0.021(2)
C39 0.078(4) 0.100(4) 0.151(6) 0.079(4) 0.073(4) 0.036(3)
C40 0.079(4) 0.065(4) 0.261(10) 0.087(6) 0.106(6) 0.035(3)
C41 0.068(4) 0.036(3) 0.229(8) 0.012(4) 0.077(5) -0.001(2)
C42 0.060(3) 0.045(3) 0.130(5) -0.007(3) 0.043(3) -0.003(2)
C43 0.049(2) 0.048(2) 0.055(2) -0.0047(18) 0.0287(19) -0.0044(17)
C44 0.048(2) 0.059(3) 0.060(2) 0.001(2) 0.025(2) 0.0011(19)
C45 0.054(3) 0.089(4) 0.057(3) 0.005(2) 0.028(2) 0.007(2)
C46 0.046(2) 0.111(4) 0.055(3) -0.017(3) 0.025(2) -0.017(3)
C47 0.067(3) 0.085(3) 0.075(3) -0.027(3) 0.046(3) -0.029(3)
C48 0.053(2) 0.061(3) 0.079(3) -0.015(2) 0.045(2) -0.007(2)
B2 0.041(2) 0.041(2) 0.043(2) -0.0004(17) 0.0219(18) 0.0024(17)
C49 0.0334(17) 0.046(2) 0.0422(18) 0.0037(15) 0.0154(15) 0.0070(15)
C50 0.051(2) 0.054(2) 0.046(2) -0.0019(18) 0.0223(18) 0.0010(18)
C51 0.054(2) 0.084(3) 0.044(2) -0.008(2) 0.0235(19) 0.009(2)
C52 0.059(3) 0.103(4) 0.050(2) 0.010(2) 0.033(2) 0.009(3)
C53 0.054(2) 0.073(3) 0.065(3) 0.021(2) 0.031(2) 0.003(2)
C54 0.043(2) 0.052(2) 0.053(2) 0.0076(18) 0.0231(18) 0.0084(17)
C55 0.0368(18) 0.0410(19) 0.0458(19) -0.0001(15) 0.0203(16) -0.0028(15)
C56 0.043(2) 0.047(2) 0.047(2) -0.0030(17) 0.0179(17) 0.0030(16)
C57 0.048(2) 0.048(2) 0.063(3) 0.0006(19) 0.018(2) 0.0087(18)
C58 0.052(2) 0.056(3) 0.059(3) 0.015(2) 0.014(2) 0.001(2)
C59 0.063(3) 0.076(3) 0.046(2) 0.012(2) 0.028(2) 0.004(2)
C60 0.049(2) 0.064(3) 0.049(2) 0.0009(19) 0.0250(18) 0.0070(19)
C61 0.0434(19) 0.042(2) 0.047(2) -0.0051(16) 0.0246(17) 0.0016(15)
C62 0.044(2) 0.060(3) 0.054(2) 0.0045(19) 0.0180(19) -0.0014(18)
C63 0.045(2) 0.074(3) 0.066(3) -0.002(2) 0.014(2) -0.002(2)
C64 0.057(3) 0.064(3) 0.084(3) -0.011(3) 0.025(3) -0.022(2)
C65 0.077(3) 0.068(3) 0.070(3) -0.001(2) 0.033(3) -0.029(3)
C66 0.057(2) 0.062(3) 0.049(2) -0.0020(19) 0.021(2) -0.011(2)
C67 0.047(2) 0.044(2) 0.0460(19) 0.0029(16) 0.0268(17) 0.0052(16)
C68 0.048(2) 0.048(2) 0.080(3) -0.002(2) 0.033(2) 0.0009(18)
C69 0.071(3) 0.049(3) 0.112(4) 0.007(3) 0.056(3) 0.017(2)
C70 0.105(4) 0.045(3) 0.096(4) -0.014(3) 0.057(3) 0.010(3)
C71 0.094(4) 0.057(3) 0.082(3) -0.023(3) 0.025(3) 0.002(3)
C72 0.061(3) 0.056(3) 0.066(3) -0.014(2) 0.019(2) 0.007(2)

loop_
_atom_type_symbol
_atom_type_description
_atom_type_scat_dispersion_real
_atom_type_scat_dispersion_imag
_atom_type_scat_source
C C 0.0033 0.0016 'International Tables Vol C Tables 4.2.6.8 and 6.1.1.4'
H H 0.0000 0.0000 'International Tables Vol C Tables 4.2.6.8 and 6.1.1.4'
B B 0.0013 0.0007 'International Tables Vol C Tables 4.2.6.8 and 6.1.1.4'
N N 0.0061 0.0033 'International Tables Vol C Tables 4.2.6.8 and 6.1.1.4'
S S 0.1246 0.1234 'International Tables Vol C Tables 4.2.6.8 and 6.1.1.4'
Ru Ru -1.2594 0.8363 'International Tables Vol C Tables 4.2.6.8 and 6.1.1.4'

loop_
_geom_angle_atom_site_label_1
_geom_angle_atom_site_label_2
_geom_angle_atom_site_label_3
_geom_angle
N2 Ru1 N1 79.23(12)
N2 Ru1 C3 153.47(13)
N1 Ru1 C3 126.09(13)
N2 Ru1 C2 162.48(14)
N1 Ru1 C2 97.30(13)
C3 Ru1 C2 37.40(14)
N2 Ru1 C5 94.77(13)
N1 Ru1 C5 150.30(13)
C3 Ru1 C5 67.21(14)
C2 Ru1 C5 79.68(14)
N2 Ru1 C4 116.89(13)
N1 Ru1 C4 163.78(13)
C3 Ru1 C4 37.71(14)
C2 Ru1 C4 67.90(14)
C5 Ru1 C4 37.12(14)
N2 Ru1 C6 98.91(13)
N1 Ru1 C6 114.08(13)
C3 Ru1 C6 78.89(14)
C2 Ru1 C6 66.59(13)
C5 Ru1 C6 37.57(13)
C4 Ru1 C6 67.21(14)
N2 Ru1 C1 125.08(13)
N1 Ru1 C1 92.41(12)
C3 Ru1 C1 67.32(14)
C2 Ru1 C1 37.49(13)
C5 Ru1 C1 67.13(13)
C4 Ru1 C1 79.82(14)
C6 Ru1 C1 36.38(12)
N2 Ru1 S1 85.88(10)
N1 Ru1 S1 86.54(9)
C3 Ru1 S1 87.86(11)
C2 Ru1 S1 111.20(10)
C5 Ru1 S1 122.31(11)
C4 Ru1 S1 92.63(11)
C6 Ru1 S1 159.33(10)
C1 Ru1 S1 148.29(10)
N4 Ru2 N3 78.22(16)
N4 Ru2 C18 93.28(16)
N3 Ru2 C18 149.73(18)
N4 Ru2 C14 153.52(16)
N3 Ru2 C14 127.97(19)
C18 Ru2 C14 66.02(18)
N4 Ru2 C15 158.47(18)
N3 Ru2 C15 98.9(2)
C18 Ru2 C15 78.5(2)
C14 Ru2 C15 37.38(17)
N4 Ru2 C17 95.09(15)
N3 Ru2 C17 113.19(19)
C18 Ru2 C17 37.93(15)
C14 Ru2 C17 78.82(18)
C15 Ru2 C17 66.2(2)
N4 Ru2 C13 116.73(15)
N3 Ru2 C13 165.03(18)
C18 Ru2 C13 37.13(15)
C14 Ru2 C13 37.07(16)
C15 Ru2 C13 67.57(18)
C17 Ru2 C13 68.16(16)
N4 Ru2 C16 120.80(15)
N3 Ru2 C16 92.3(2)
C18 Ru2 C16 67.00(17)
C14 Ru2 C16 67.80(18)
C15 Ru2 C16 37.68(18)
C17 Ru2 C16 36.18(16)
C13 Ru2 C16 80.70(16)
N4 Ru2 S3B 95.04(11)
N3 Ru2 S3B 84.53(16)
C18 Ru2 S3B 125.43(14)
C14 Ru2 S3B 85.02(15)
C15 Ru2 S3B 105.97(17)
C17 Ru2 S3B 161.09(13)
C13 Ru2 S3B 93.00(13)
C16 Ru2 S3B 142.62(15)
N4 Ru2 S3A 81.75(18)
N3 Ru2 S3A 94.6(2)
C18 Ru2 S3A 113.05(17)
C14 Ru2 S3A 91.1(2)
C15 Ru2 S3A 119.8(2)
C17 Ru2 S3A 150.86(16)
C13 Ru2 S3A 87.30(17)
C16 Ru2 S3A 157.4(2)
S3B Ru2 S3A 18.70(12)
S2 S1 Ru1 106.51(5)
S3A S2 S1 125.2(2)
S3A S2 S3B 20.15(19)
S1 S2 S3B 105.22(10)
S3B S3A S2 116.1(6)
S3B S3A Ru2 62.7(5)
S2 S3A Ru2 119.1(3)
S3A S3B S2 43.7(5)
S3A S3B Ru2 98.6(5)
S2 S3B Ru2 110.63(10)
C11 N1 Ru1 111.6(2)
C11 N1 H1A 109.3
Ru1 N1 H1A 109.3
C11 N1 H1B 109.3
Ru1 N1 H1B 109.3
H1A N1 H1B 108.0
C12 N2 Ru1 109.6(2)
C12 N2 H2A 109.8
Ru1 N2 H2A 109.8
C12 N2 H2B 109.8
Ru1 N2 H2B 109.8
H2A N2 H2B 108.2
C23 N3 Ru2 113.3(3)
C23 N3 H3A 108.9
Ru2 N3 H3A 108.9
C23 N3 H3B 108.9
Ru2 N3 H3B 108.9
H3A N3 H3B 107.7
C24 N4 Ru2 109.0(3)
C24 N4 H4A 109.9
Ru2 N4 H4A 109.9
C24 N4 H4B 109.9
Ru2 N4 H4B 109.9
H4A N4 H4B 108.3
C6 C1 C2 118.1(3)
C6 C1 C7 123.6(3)
C2 C1 C7 118.3(3)
C6 C1 Ru1 71.4(2)
C2 C1 Ru1 68.3(2)
C7 C1 Ru1 130.9(2)
C3 C2 C1 121.0(3)
C3 C2 Ru1 71.1(2)
C1 C2 Ru1 74.2(2)
C3 C2 H2 119.5
C1 C2 H2 119.5
Ru1 C2 H2 127.2
C2 C3 C4 121.5(3)
C2 C3 Ru1 71.5(2)
C4 C3 Ru1 73.0(2)
C2 C3 H3 119.2
C4 C3 H3 119.2
Ru1 C3 H3 128.6
C5 C4 C3 117.3(3)
C5 C4 C10 122.1(4)
C3 C4 C10 120.6(4)
C5 C4 Ru1 70.0(2)
C3 C4 Ru1 69.3(2)
C10 C4 Ru1 130.6(3)
C4 C5 C6 121.6(3)
C4 C5 Ru1 72.8(2)
C6 C5 Ru1 73.4(2)
C4 C5 H5 119.2
C6 C5 H5 119.2
Ru1 C5 H5 126.5
C1 C6 C5 120.3(3)
C1 C6 Ru1 72.3(2)
C5 C6 Ru1 69.0(2)
C1 C6 H6 119.9
C5 C6 H6 119.9
Ru1 C6 H6 131.7
C1 C7 C8 114.6(3)
C1 C7 C9 108.5(3)
C8 C7 C9 111.3(3)
C1 C7 H7 107.4
C8 C7 H7 107.4
C9 C7 H7 107.4
C7 C8 H8A 109.5
C7 C8 H8B 109.5
H8A C8 H8B 109.5
C7 C8 H8C 109.5
H8A C8 H8C 109.5
H8B C8 H8C 109.5
C7 C9 H9A 109.5
C7 C9 H9B 109.5
H9A C9 H9B 109.5
C7 C9 H9C 109.5
H9A C9 H9C 109.5
H9B C9 H9C 109.5
C4 C10 H10A 109.5
C4 C10 H10B 109.5
H10A C10 H10B 109.5
C4 C10 H10C 109.5
H10A C10 H10C 109.5
H10B C10 H10C 109.5
N1 C11 C12 108.5(3)
N1 C11 H11A 110.0
C12 C11 H11A 110.0
N1 C11 H11B 110.0
C12 C11 H11B 110.0
H11A C11 H11B 108.4
C11 C12 N2 108.2(3)
C11 C12 H12A 110.1
N2 C12 H12A 110.1
C11 C12 H12B 110.1
N2 C12 H12B 110.1
H12A C12 H12B 108.4
C18 C13 C14 115.8(4)
C18 C13 C19 122.9(4)
C14 C13 C19 121.2(4)
C18 C13 Ru2 69.3(2)
C14 C13 Ru2 70.2(2)
C19 C13 Ru2 129.9(3)
C13 C14 C15 122.0(5)
C13 C14 Ru2 72.8(2)
C15 C14 Ru2 71.5(3)
C13 C14 H14 119.0
C15 C14 H14 119.0
Ru2 C14 H14 129.3
C14 C15 C16 121.1(5)
C14 C15 Ru2 71.1(3)
C16 C15 Ru2 72.8(3)
C14 C15 H15 119.5
C16 C15 H15 119.5
Ru2 C15 H15 129.0
C17 C16 C15 117.6(4)
C17 C16 C22 121.4(5)
C15 C16 C22 121.0(5)
C17 C16 Ru2 71.1(3)
C15 C16 Ru2 69.5(3)
C22 C16 Ru2 129.0(4)
C16 C17 C18 119.9(4)
C16 C17 Ru2 72.7(3)
C18 C17 Ru2 69.1(2)
C16 C17 H17 120.0
C18 C17 H17 120.0
Ru2 C17 H17 130.7
C13 C18 C17 123.5(4)
C13 C18 Ru2 73.6(2)
C17 C18 Ru2 72.9(2)
C13 C18 H18 118.3
C17 C18 H18 118.3
Ru2 C18 H18 127.5
C21 C19 C20 111.2(5)
C21 C19 C13 114.5(5)
C20 C19 C13 112.7(5)
C21 C19 H19 105.9
C20 C19 H19 105.9
C13 C19 H19 105.9
C19 C20 H20A 109.5
C19 C20 H20B 109.5
H20A C20 H20B 109.5
C19 C20 H20C 109.5
H20A C20 H20C 109.5
H20B C20 H20C 109.5
C19 C21 H21A 109.5
C19 C21 H21B 109.5
H21A C21 H21B 109.5
C19 C21 H21C 109.5
H21A C21 H21C 109.5
H21B C21 H21C 109.5
C16 C22 H22A 109.5
C16 C22 H22B 109.5
H22A C22 H22B 109.5
C16 C22 H22C 109.5
H22A C22 H22C 109.5
H22B C22 H22C 109.5
N3 C23 C24 108.9(4)
N3 C23 H23A 109.9
C24 C23 H23A 109.9
N3 C23 H23B 109.9
C24 C23 H23B 109.9
H23A C23 H23B 108.3
C23 C24 N4 107.3(4)
C23 C24 H24A 110.3
N4 C24 H24A 110.3
C23 C24 H24B 110.3
N4 C24 H24B 110.3
H24A C24 H24B 108.5
C37 B1 C43 111.0(3)
C37 B1 C31 108.5(3)
C43 B1 C31 110.1(3)
C37 B1 C25 108.9(3)
C43 B1 C25 109.5(3)
C31 B1 C25 108.8(3)
C26 C25 C30 115.1(3)
C26 C25 B1 122.3(3)
C30 C25 B1 122.6(3)
C25 C26 C27 122.8(4)
C25 C26 H26 118.6
C27 C26 H26 118.6
C28 C27 C26 120.3(4)
C28 C27 H27 119.9
C26 C27 H27 119.9
C27 C28 C29 119.0(4)
C27 C28 H28 120.5
C29 C28 H28 120.5
C28 C29 C30 120.1(4)
C28 C29 H29 119.9
C30 C29 H29 119.9
C29 C30 C25 122.7(4)
C29 C30 H30 118.7
C25 C30 H30 118.7
C32 C31 C36 114.4(3)
C32 C31 B1 123.5(3)
C36 C31 B1 121.9(3)
C33 C32 C31 123.1(4)
C33 C32 H32 118.5
C31 C32 H32 118.5
C34 C33 C32 120.8(4)
C34 C33 H33 119.6
C32 C33 H33 119.6
C33 C34 C35 118.1(4)
C33 C34 H34 120.9
C35 C34 H34 120.9
C34 C35 C36 120.7(4)
C34 C35 H35 119.7
C36 C35 H35 119.7
C35 C36 C31 122.9(4)
C35 C36 H36 118.6
C31 C36 H36 118.6
C38 C37 C42 114.7(4)
C38 C37 B1 123.0(4)
C42 C37 B1 122.4(4)
C37 C38 C39 122.4(5)
C37 C38 H38 118.8
C39 C38 H38 118.8
C40 C39 C38 120.3(6)
C40 C39 H39 119.8
C38 C39 H39 119.8
C41 C40 C39 119.0(5)
C41 C40 H40 120.5
C39 C40 H40 120.5
C40 C41 C42 120.9(6)
C40 C41 H41 119.5
C42 C41 H41 119.5
C41 C42 C37 122.7(6)
C41 C42 H42 118.6
C37 C42 H42 118.6
C48 C43 C44 114.0(3)
C48 C43 B1 124.1(3)
C44 C43 B1 121.9(3)
C45 C44 C43 123.4(4)
C45 C44 H44 118.3
C43 C44 H44 118.3
C46 C45 C44 120.2(5)
C46 C45 H45 119.9
C44 C45 H45 119.9
C45 C46 C47 119.2(4)
C45 C46 H46 120.4
C47 C46 H46 120.4
C46 C47 C48 120.2(4)
C46 C47 H47 119.9
C48 C47 H47 119.9
C47 C48 C43 123.0(3)
C47 C48 H48 118.5
C43 C48 H48 118.5
C61 B2 C67 109.8(2)
C61 B2 C49 109.29(14)
C67 B2 C49 109.10(14)
C61 B2 C55 107.4(2)
C67 B2 C55 110.2(2)
C49 B2 C55 110.99(13)
C54 C49 C50 114.86(18)
C54 C49 B2 123.52(18)
C50 C49 B2 121.6
C51 C50 C49 122.8(2)
C51 C50 H50 118.6
C49 C50 H50 118.6
C52 C51 C50 119.8(4)
C52 C51 H51 120.1
C50 C51 H51 120.1
C53 C52 C51 119.2(4)
C53 C52 H52 120.4
C51 C52 H52 120.4
C52 C53 C54 120.5(4)
C52 C53 H53 119.8
C54 C53 H53 119.8
C49 C54 C53 122.8(4)
C49 C54 H54 118.6
C53 C54 H54 118.6
C60 C55 C56 114.4(3)
C60 C55 B2 122.2(3)
C56 C55 B2 123.0(3)
C57 C56 C55 122.6(4)
C57 C56 H56 118.7
C55 C56 H56 118.7
C58 C57 C56 120.9(4)
C58 C57 H57 119.5
C56 C57 H57 119.5
C57 C58 C59 118.3(4)
C57 C58 H58 120.9
C59 C58 H58 120.9
C58 C59 C60 120.5(4)
C58 C59 H59 119.7
C60 C59 H59 119.7
C59 C60 C55 123.2(4)
C59 C60 H60 118.4
C55 C60 H60 118.4
C62 C61 C66 114.5(3)
C62 C61 B2 122.3(3)
C66 C61 B2 123.1(3)
C63 C62 C61 123.2(4)
C63 C62 H62 118.4
C61 C62 H62 118.4
C64 C63 C62 120.1(4)
C64 C63 H63 120.0
C62 C63 H63 120.0
C65 C64 C63 118.8(4)
C65 C64 H64 120.6
C63 C64 H64 120.6
C64 C65 C66 120.7(4)
C64 C65 H65 119.7
C66 C65 H65 119.7
C65 C66 C61 122.7(4)
C65 C66 H66 118.7
C61 C66 H66 118.7
C68 C67 C72 113.8(4)
C68 C67 B2 123.4(3)
C72 C67 B2 122.6(3)
C67 C68 C69 123.3(4)
C67 C68 H68 118.4
C69 C68 H68 118.4
C70 C69 C68 120.7(4)
C70 C69 H69 119.6
C68 C69 H69 119.6
C69 C70 C71 118.7(4)
C69 C70 H70 120.6
C71 C70 H70 120.6
C70 C71 C72 120.0(5)
C70 C71 H71 120.0
C72 C71 H71 120.0
C71 C72 C67 123.3(4)
C71 C72 H72 118.4
C67 C72 H72 118.4

loop_
_geom_bond_atom_site_label_1
_geom_bond_atom_site_label_2
_geom_bond_distance
Ru1 N2 2.131(3)
Ru1 N1 2.137(3)
Ru1 C3 2.167(4)
Ru1 C2 2.172(4)
Ru1 C5 2.180(3)
Ru1 C4 2.216(4)
Ru1 C6 2.237(3)
Ru1 C1 2.249(3)
Ru1 S1 2.3952(12)
Ru2 N4 2.110(3)
Ru2 N3 2.128(4)
Ru2 C18 2.156(4)
Ru2 C14 2.179(4)
Ru2 C15 2.183(5)
Ru2 C17 2.205(4)
Ru2 C13 2.212(4)
Ru2 C16 2.226(5)
Ru2 S3B 2.334(2)
Ru2 S3A 2.598(7)
S1 S2 2.0608(17)
S2 S3A 1.690(7)
S2 S3B 2.196(3)
S3A S3B 0.842(6)
N1 C11 1.481(5)
N1 H1A 0.9000
N1 H1B 0.9000
N2 C12 1.486(5)
N2 H2A 0.9000
N2 H2B 0.9000
N3 C23 1.454(7)
N3 H3A 0.9000
N3 H3B 0.9000
N4 C24 1.484(5)
N4 H4A 0.9000
N4 H4B 0.9000
C1 C6 1.400(5)
C1 C2 1.423(5)
C1 C7 1.509(5)
C2 C3 1.391(5)
C2 H2 0.9300
C3 C4 1.417(5)
C3 H3 0.9300
C4 C5 1.399(5)
C4 C10 1.512(5)
C5 C6 1.423(5)
C5 H5 0.9300
C6 H6 0.9300
C7 C8 1.520(5)
C7 C9 1.531(5)
C7 H7 0.9800
C8 H8A 0.9600
C8 H8B 0.9600
C8 H8C 0.9600
C9 H9A 0.9600
C9 H9B 0.9600
C9 H9C 0.9600
C10 H10A 0.9600
C10 H10B 0.9600
C10 H10C 0.9600
C11 C12 1.485(6)
C11 H11A 0.9700
C11 H11B 0.9700
C12 H12A 0.9700
C12 H12B 0.9700
C13 C18 1.391(6)
C13 C14 1.396(6)
C13 C19 1.531(6)
C14 C15 1.398(7)
C14 H14 0.9300
C15 C16 1.424(7)
C15 H15 0.9300
C16 C17 1.376(6)
C16 C22 1.522(6)
C17 C18 1.418(6)
C17 H17 0.9300
C18 H18 0.9300
C19 C21 1.423(7)
C19 C20 1.448(8)
C19 H19 0.9800
C20 H20A 0.9600
C20 H20B 0.9600
C20 H20C 0.9600
C21 H21A 0.9600
C21 H21B 0.9600
C21 H21C 0.9600
C22 H22A 0.9600
C22 H22B 0.9600
C22 H22C 0.9600
C23 C24 1.481(7)
C23 H23A 0.9700
C23 H23B 0.9700
C24 H24A 0.9700
C24 H24B 0.9700
B1 C37 1.648(6)
B1 C43 1.649(6)
B1 C31 1.652(5)
B1 C25 1.657(5)
C25 C26 1.384(5)
C25 C30 1.396(5)
C26 C27 1.392(5)
C26 H26 0.9300
C27 C28 1.366(6)
C27 H27 0.9300
C28 C29 1.372(6)
C28 H28 0.9300
C29 C30 1.388(6)
C29 H29 0.9300
C30 H30 0.9300
C31 C32 1.387(5)
C31 C36 1.393(5)
C32 C33 1.384(5)
C32 H32 0.9300
C33 C34 1.368(6)
C33 H33 0.9300
C34 C35 1.370(6)
C34 H34 0.9300
C35 C36 1.385(6)
C35 H35 0.9300
C36 H36 0.9300
C37 C38 1.385(6)
C37 C42 1.404(6)
C38 C39 1.400(6)
C38 H38 0.9300
C39 C40 1.371(10)
C39 H39 0.9300
C40 C41 1.348(10)
C40 H40 0.9300
C41 C42 1.381(7)
C41 H41 0.9300
C42 H42 0.9300
C43 C48 1.404(4)
C43 C44 1.405(5)
C44 C45 1.378(6)
C44 H44 0.9300
C45 C46 1.369(6)
C45 H45 0.9300
C46 C47 1.373(7)
C46 H46 0.9300
C47 C48 1.387(5)
C47 H47 0.9300
C48 H48 0.9300
B2 C61 1.642(4)
B2 C67 1.651(4)
B2 C49 1.6518
B2 C55 1.653(4)
C49 C54 1.388(4)
C49 C50 1.4044
C50 C51 1.390(4)
C50 H50 0.9300
C51 C52 1.376(6)
C51 H51 0.9300
C52 C53 1.365(6)
C52 H52 0.9300
C53 C54 1.389(5)
C53 H53 0.9300
C54 H54 0.9300
C55 C60 1.390(5)
C55 C56 1.403(5)
C56 C57 1.387(5)
C56 H56 0.9300
C57 C58 1.366(6)
C57 H57 0.9300
C58 C59 1.377(6)
C58 H58 0.9300
C59 C60 1.386(5)
C59 H59 0.9300
C60 H60 0.9300
C61 C62 1.393(5)
C61 C66 1.397(5)
C62 C63 1.384(5)
C62 H62 0.9300
C63 C64 1.370(6)
C63 H63 0.9300
C64 C65 1.365(6)
C64 H64 0.9300
C65 C66 1.385(6)
C65 H65 0.9300
C66 H66 0.9300
C67 C68 1.385(5)
C67 C72 1.396(5)
C68 C69 1.391(6)
C68 H68 0.9300
C69 C70 1.351(7)
C69 H69 0.9300
C70 C71 1.370(7)
C70 H70 0.9300
C71 C72 1.390(6)
C71 H71 0.9300
C72 H72 0.9300

loop_
_geom_torsion_atom_site_label_1
_geom_torsion_atom_site_label_2
_geom_torsion_atom_site_label_3
_geom_torsion_atom_site_label_4
_geom_torsion
N2 Ru1 S1 S2 -132.44(11)
N1 Ru1 S1 S2 -53.00(11)
C3 Ru1 S1 S2 73.36(12)
C2 Ru1 S1 S2 43.49(13)
C5 Ru1 S1 S2 134.52(13)
C4 Ru1 S1 S2 110.78(12)
C6 Ru1 S1 S2 123.2(3)
C1 Ru1 S1 S2 36.0(2)
Ru1 S1 S2 S3A 100.4(3)
Ru1 S1 S2 S3B 103.58(8)
S1 S2 S3A S3B 8.9(9)
S1 S2 S3A Ru2 80.7(3)
S3B S2 S3A Ru2 71.8(7)
N4 Ru2 S3A S3B 134.9(6)
N3 Ru2 S3A S3B 57.5(6)
C18 Ru2 S3A S3B -135.1(5)
C14 Ru2 S3A S3B -70.7(6)
C15 Ru2 S3A S3B -45.5(6)
C17 Ru2 S3A S3B -139.5(4)
C13 Ru2 S3A S3B -107.6(6)
C16 Ru2 S3A S3B -49.8(8)
N4 Ru2 S3A S2 28.6(3)
N3 Ru2 S3A S2 -48.7(3)
C18 Ru2 S3A S2 118.7(3)
C14 Ru2 S3A S2 -177.0(3)
C15 Ru2 S3A S2 -151.7(3)
C17 Ru2 S3A S2 114.3(4)
C13 Ru2 S3A S2 146.1(3)
C16 Ru2 S3A S2 -156.1(4)
S3B Ru2 S3A S2 -106.2(6)
Ru2 S3A S3B S2 -110.9(5)
S2 S3A S3B Ru2 110.9(5)
S1 S2 S3B S3A -172.5(7)
S3A S2 S3B Ru2 -80.7(7)
S1 S2 S3B Ru2 106.86(11)
N4 Ru2 S3B S3A -44.8(6)
N3 Ru2 S3B S3A -122.4(6)
C18 Ru2 S3B S3A 52.9(6)
C14 Ru2 S3B S3A 108.7(6)
C15 Ru2 S3B S3A 139.9(6)
C17 Ru2 S3B S3A 77.4(7)
C13 Ru2 S3B S3A 72.4(6)
C16 Ru2 S3B S3A 151.0(5)
N4 Ru2 S3B S2 -1.14(15)
N3 Ru2 S3B S2 -78.76(18)
C18 Ru2 S3B S2 96.52(18)
C14 Ru2 S3B S2 152.28(17)
C15 Ru2 S3B S2 -176.44(17)
C17 Ru2 S3B S2 121.0(4)
C13 Ru2 S3B S2 116.04(16)
C16 Ru2 S3B S2 -165.4(2)
S3A Ru2 S3B S2 43.6(5)
N2 Ru1 N1 C11 8.7(3)
C3 Ru1 N1 C11 -162.5(2)
C2 Ru1 N1 C11 171.3(3)
C5 Ru1 N1 C11 89.4(3)
C4 Ru1 N1 C11 -165.2(4)
C6 Ru1 N1 C11 103.8(3)
C1 Ru1 N1 C11 134.0(3)
S1 Ru1 N1 C11 -77.7(2)
N1 Ru1 N2 C12 19.5(3)
C3 Ru1 N2 C12 -176.5(3)
C2 Ru1 N2 C12 -60.6(5)
C5 Ru1 N2 C12 -131.1(3)
C4 Ru1 N2 C12 -162.4(3)
C6 Ru1 N2 C12 -93.5(3)
C1 Ru1 N2 C12 -65.8(3)
S1 Ru1 N2 C12 106.7(3)
N4 Ru2 N3 C23 -1.8(4)
C18 Ru2 N3 C23 -77.8(6)
C14 Ru2 N3 C23 173.8(3)
C15 Ru2 N3 C23 -160.1(4)
C17 Ru2 N3 C23 -92.3(4)
C13 Ru2 N3 C23 175.6(6)
C16 Ru2 N3 C23 -122.8(4)
S3B Ru2 N3 C23 94.5(4)
S3A Ru2 N3 C23 78.7(4)
N3 Ru2 N4 C24 -25.6(3)
C18 Ru2 N4 C24 125.0(3)
C14 Ru2 N4 C24 162.1(4)
C15 Ru2 N4 C24 58.6(6)
C17 Ru2 N4 C24 87.0(3)
C13 Ru2 N4 C24 155.1(3)
C16 Ru2 N4 C24 59.9(3)
S3B Ru2 N4 C24 -109.0(3)
S3A Ru2 N4 C24 -122.2(3)
N2 Ru1 C1 C6 -50.6(3)
N1 Ru1 C1 C6 -129.2(2)
C3 Ru1 C1 C6 102.4(2)
C2 Ru1 C1 C6 132.0(3)
C5 Ru1 C1 C6 28.6(2)
C4 Ru1 C1 C6 65.2(2)
S1 Ru1 C1 C6 143.54(19)
N2 Ru1 C1 C2 177.4(2)
N1 Ru1 C1 C2 98.9(2)
C3 Ru1 C1 C2 -29.6(2)
C5 Ru1 C1 C2 -103.3(2)
C4 Ru1 C1 C2 -66.8(2)
C6 Ru1 C1 C2 -132.0(3)
S1 Ru1 C1 C2 11.6(3)
N2 Ru1 C1 C7 68.0(4)
N1 Ru1 C1 C7 -10.5(3)
C3 Ru1 C1 C7 -138.9(4)
C2 Ru1 C1 C7 -109.4(4)
C5 Ru1 C1 C7 147.3(4)
C4 Ru1 C1 C7 -176.2(4)
C6 Ru1 C1 C7 118.6(4)
S1 Ru1 C1 C7 -97.8(3)
C6 C1 C2 C3 2.8(5)
C7 C1 C2 C3 -178.4(3)
Ru1 C1 C2 C3 55.8(3)
C6 C1 C2 Ru1 -53.0(3)
C7 C1 C2 Ru1 125.8(3)
N2 Ru1 C2 C3 -138.6(4)
N1 Ru1 C2 C3 144.1(2)
C5 Ru1 C2 C3 -65.8(2)
C4 Ru1 C2 C3 -29.0(2)
C6 Ru1 C2 C3 -102.7(3)
C1 Ru1 C2 C3 -131.5(3)
S1 Ru1 C2 C3 55.0(2)
N2 Ru1 C2 C1 -7.1(6)
N1 Ru1 C2 C1 -84.4(2)
C3 Ru1 C2 C1 131.5(3)
C5 Ru1 C2 C1 65.7(2)
C4 Ru1 C2 C1 102.5(2)
C6 Ru1 C2 C1 28.7(2)
S1 Ru1 C2 C1 -173.51(18)
C1 C2 C3 C4 -1.8(6)
Ru1 C2 C3 C4 55.5(3)
C1 C2 C3 Ru1 -57.2(3)
N2 Ru1 C3 C2 153.5(3)
N1 Ru1 C3 C2 -46.0(3)
C5 Ru1 C3 C2 103.3(3)
C4 Ru1 C3 C2 132.8(3)
C6 Ru1 C3 C2 65.8(2)
C1 Ru1 C3 C2 29.6(2)
S1 Ru1 C3 C2 -130.1(2)
N2 Ru1 C3 C4 20.8(4)
N1 Ru1 C3 C4 -178.8(2)
C2 Ru1 C3 C4 -132.8(3)
C5 Ru1 C3 C4 -29.5(2)
C6 Ru1 C3 C4 -67.0(2)
C1 Ru1 C3 C4 -103.1(2)
S1 Ru1 C3 C4 97.1(2)
C2 C3 C4 C5 -2.1(6)
Ru1 C3 C4 C5 52.7(3)
C2 C3 C4 C10 179.5(4)
Ru1 C3 C4 C10 -125.8(4)
C2 C3 C4 Ru1 -54.8(3)
N2 Ru1 C4 C5 59.0(3)
N1 Ru1 C4 C5 -127.7(4)
C3 Ru1 C4 C5 -131.3(3)
C2 Ru1 C4 C5 -102.5(2)
C6 Ru1 C4 C5 -29.6(2)
C1 Ru1 C4 C5 -65.3(2)
S1 Ru1 C4 C5 145.7(2)
N2 Ru1 C4 C3 -169.8(2)
N1 Ru1 C4 C3 3.6(6)
C2 Ru1 C4 C3 28.8(2)
C5 Ru1 C4 C3 131.3(3)
C6 Ru1 C4 C3 101.6(2)
C1 Ru1 C4 C3 65.9(2)
S1 Ru1 C4 C3 -83.1(2)
N2 Ru1 C4 C10 -56.7(4)
N1 Ru1 C4 C10 116.7(5)
C3 Ru1 C4 C10 113.1(5)
C2 Ru1 C4 C10 141.9(4)
C5 Ru1 C4 C10 -115.6(5)
C6 Ru1 C4 C10 -145.2(4)
C1 Ru1 C4 C10 179.0(4)
S1 Ru1 C4 C10 30.1(4)
C3 C4 C5 C6 4.9(5)
C10 C4 C5 C6 -176.7(4)
Ru1 C4 C5 C6 57.2(3)
C3 C4 C5 Ru1 -52.3(3)
C10 C4 C5 Ru1 126.1(4)
N2 Ru1 C5 C4 -129.9(2)
N1 Ru1 C5 C4 153.5(2)
C3 Ru1 C5 C4 29.9(2)
C2 Ru1 C5 C4 66.9(2)
C6 Ru1 C5 C4 131.7(3)
C1 Ru1 C5 C4 103.9(2)
S1 Ru1 C5 C4 -41.8(3)
N2 Ru1 C5 C6 98.4(2)
N1 Ru1 C5 C6 21.8(4)
C3 Ru1 C5 C6 -101.7(2)
C2 Ru1 C5 C6 -64.8(2)
C4 Ru1 C5 C6 -131.7(3)
C1 Ru1 C5 C6 -27.8(2)
S1 Ru1 C5 C6 -173.45(17)
C2 C1 C6 C5 0.0(5)
C7 C1 C6 C5 -178.8(3)
Ru1 C1 C6 C5 -51.5(3)
C2 C1 C6 Ru1 51.5(3)
C7 C1 C6 Ru1 -127.2(3)
C4 C5 C6 C1 -3.9(5)
Ru1 C5 C6 C1 53.0(3)
C4 C5 C6 Ru1 -57.0(3)
N2 Ru1 C6 C1 140.2(2)
N1 Ru1 C6 C1 58.1(2)
C3 Ru1 C6 C1 -66.7(2)
C2 Ru1 C6 C1 -29.5(2)
C5 Ru1 C6 C1 -133.6(3)
C4 Ru1 C6 C1 -104.3(2)
S1 Ru1 C6 C1 -117.7(3)
N2 Ru1 C6 C5 -86.2(2)
N1 Ru1 C6 C5 -168.4(2)
C3 Ru1 C6 C5 66.9(2)
C2 Ru1 C6 C5 104.0(2)
C4 Ru1 C6 C5 29.3(2)
C1 Ru1 C6 C5 133.6(3)
S1 Ru1 C6 C5 15.8(4)
C6 C1 C7 C8 12.6(5)
C2 C1 C7 C8 -166.1(3)
Ru1 C1 C7 C8 -81.2(4)
C6 C1 C7 C9 -112.4(4)
C2 C1 C7 C9 68.8(4)
Ru1 C1 C7 C9 153.8(3)
Ru1 N1 C11 C12 -35.5(4)
N1 C11 C12 N2 52.5(4)
Ru1 N2 C12 C11 -44.6(4)
N4 Ru2 C13 C18 -56.0(3)
N3 Ru2 C13 C18 126.8(7)
C14 Ru2 C13 C18 129.2(4)
C15 Ru2 C13 C18 100.8(3)
C17 Ru2 C13 C18 28.6(3)
C16 Ru2 C13 C18 63.9(3)
S3B Ru2 C13 C18 -153.2(3)
S3A Ru2 C13 C18 -135.4(3)
N4 Ru2 C13 C14 174.8(3)
N3 Ru2 C13 C14 -2.4(9)
C18 Ru2 C13 C14 -129.2(4)
C15 Ru2 C13 C14 -28.4(3)
C17 Ru2 C13 C14 -100.6(3)
C16 Ru2 C13 C14 -65.3(3)
S3B Ru2 C13 C14 77.7(3)
S3A Ru2 C13 C14 95.5(3)
N4 Ru2 C13 C19 60.2(5)
N3 Ru2 C13 C19 -117.0(8)
C18 Ru2 C13 C19 116.2(5)
C14 Ru2 C13 C19 -114.7(6)
C15 Ru2 C13 C19 -143.1(5)
C17 Ru2 C13 C19 144.7(5)
C16 Ru2 C13 C19 -179.9(5)
S3B Ru2 C13 C19 -37.0(4)
S3A Ru2 C13 C19 -19.2(4)
C18 C13 C14 C15 0.4(7)
C19 C13 C14 C15 179.5(5)
Ru2 C13 C14 C15 54.1(5)
C18 C13 C14 Ru2 -53.7(3)
C19 C13 C14 Ru2 125.4(4)
N4 Ru2 C14 C13 -10.4(5)
N3 Ru2 C14 C13 179.2(3)
C18 Ru2 C14 C13 30.8(3)
C15 Ru2 C14 C13 133.6(5)
C17 Ru2 C14 C13 68.4(3)
C16 Ru2 C14 C13 104.5(3)
S3B Ru2 C14 C13 -101.7(3)
S3A Ru2 C14 C13 -84.0(3)
N4 Ru2 C14 C15 -144.0(4)
N3 Ru2 C14 C15 45.6(4)
C18 Ru2 C14 C15 -102.8(4)
C17 Ru2 C14 C15 -65.2(3)
C13 Ru2 C14 C15 -133.6(5)
C16 Ru2 C14 C15 -29.1(3)
S3B Ru2 C14 C15 124.7(3)
S3A Ru2 C14 C15 142.4(4)
C13 C14 C15 C16 0.6(8)
Ru2 C14 C15 C16 55.2(5)
C13 C14 C15 Ru2 -54.7(4)
N4 Ru2 C15 C14 134.4(4)
N3 Ru2 C15 C14 -145.2(3)
C18 Ru2 C15 C14 65.4(3)
C17 Ru2 C15 C14 103.2(4)
C13 Ru2 C15 C14 28.2(3)
C16 Ru2 C15 C14 132.6(5)
S3B Ru2 C15 C14 -58.4(3)
S3A Ru2 C15 C14 -44.7(4)
N4 Ru2 C15 C16 1.8(7)
N3 Ru2 C15 C16 82.2(3)
C18 Ru2 C15 C16 -67.2(3)
C14 Ru2 C15 C16 -132.6(5)
C17 Ru2 C15 C16 -29.3(3)
C13 Ru2 C15 C16 -104.4(3)
S3B Ru2 C15 C16 169.0(3)
S3A Ru2 C15 C16 -177.3(3)
C14 C15 C16 C17 -0.3(8)
Ru2 C15 C16 C17 54.1(4)
C14 C15 C16 C22 -178.5(5)
Ru2 C15 C16 C22 -124.1(5)
C14 C15 C16 Ru2 -54.4(5)
N4 Ru2 C16 C17 50.2(3)
N3 Ru2 C16 C17 127.8(3)
C18 Ru2 C16 C17 -29.4(3)
C14 Ru2 C16 C17 -101.7(3)
C15 Ru2 C16 C17 -130.6(4)
C13 Ru2 C16 C17 -65.5(3)
S3B Ru2 C16 C17 -148.2(2)
S3A Ru2 C16 C17 -124.4(4)
N4 Ru2 C16 C15 -179.2(3)
N3 Ru2 C16 C15 -101.6(3)
C18 Ru2 C16 C15 101.2(3)
C14 Ru2 C16 C15 28.9(3)
C17 Ru2 C16 C15 130.6(4)
C13 Ru2 C16 C15 65.1(3)
S3B Ru2 C16 C15 -17.6(4)
S3A Ru2 C16 C15 6.2(6)
N4 Ru2 C16 C22 -65.3(5)
N3 Ru2 C16 C22 12.3(5)
C18 Ru2 C16 C22 -144.9(5)
C14 Ru2 C16 C22 142.8(5)
C15 Ru2 C16 C22 113.9(6)
C17 Ru2 C16 C22 -115.5(6)
C13 Ru2 C16 C22 179.0(5)
S3B Ru2 C16 C22 96.3(5)
S3A Ru2 C16 C22 120.1(5)
C15 C16 C17 C18 -0.9(7)
C22 C16 C17 C18 177.3(5)
Ru2 C16 C17 C18 52.5(4)
C15 C16 C17 Ru2 -53.4(4)
C22 C16 C17 Ru2 124.8(5)
N4 Ru2 C17 C16 -138.5(3)
N3 Ru2 C17 C16 -59.2(3)
C18 Ru2 C17 C16 132.7(4)
C14 Ru2 C17 C16 67.5(3)
C15 Ru2 C17 C16 30.5(3)
C13 Ru2 C17 C16 104.7(3)
S3B Ru2 C17 C16 99.3(5)
S3A Ru2 C17 C16 139.3(4)
N4 Ru2 C17 C18 88.8(3)
N3 Ru2 C17 C18 168.2(3)
C14 Ru2 C17 C18 -65.1(3)
C15 Ru2 C17 C18 -102.2(3)
C13 Ru2 C17 C18 -28.0(3)
C16 Ru2 C17 C18 -132.7(4)
S3B Ru2 C17 C18 -33.3(6)
S3A Ru2 C17 C18 6.6(5)
C14 C13 C18 C17 -1.7(6)
C19 C13 C18 C17 179.2(4)
Ru2 C13 C18 C17 -55.8(4)
C14 C13 C18 Ru2 54.1(3)
C19 C13 C18 Ru2 -124.9(4)
C16 C17 C18 C13 2.0(6)
Ru2 C17 C18 C13 56.1(4)
C16 C17 C18 Ru2 -54.1(4)
N4 Ru2 C18 C13 132.1(3)
N3 Ru2 C18 C13 -155.8(4)
C14 Ru2 C18 C13 -30.8(3)
C15 Ru2 C18 C13 -67.9(3)
C17 Ru2 C18 C13 -133.8(4)
C16 Ru2 C18 C13 -105.7(3)
S3B Ru2 C18 C13 33.6(3)
S3A Ru2 C18 C13 49.7(3)
N4 Ru2 C18 C17 -94.1(3)
N3 Ru2 C18 C17 -22.0(5)
C14 Ru2 C18 C17 103.0(3)
C15 Ru2 C18 C17 65.9(3)
C13 Ru2 C18 C17 133.8(4)
C16 Ru2 C18 C17 28.1(3)
S3B Ru2 C18 C17 167.4(2)
S3A Ru2 C18 C17 -176.5(3)
C18 C13 C19 C21 -23.9(7)
C14 C13 C19 C21 157.1(6)
Ru2 C13 C19 C21 -113.4(6)
C18 C13 C19 C20 -152.3(6)
C14 C13 C19 C20 28.7(8)
Ru2 C13 C19 C20 118.1(6)
Ru2 N3 C23 C24 29.0(5)
N3 C23 C24 N4 -50.6(5)
Ru2 N4 C24 C23 48.9(4)
C37 B1 C25 C26 -86.9(4)
C43 B1 C25 C26 151.6(3)
C31 B1 C25 C26 31.2(5)
C37 B1 C25 C30 91.1(4)
C43 B1 C25 C30 -30.4(5)
C31 B1 C25 C30 -150.8(3)
C30 C25 C26 C27 -0.9(6)
B1 C25 C26 C27 177.2(4)
C25 C26 C27 C28 0.7(7)
C26 C27 C28 C29 -0.4(7)
C27 C28 C29 C30 0.3(7)
C28 C29 C30 C25 -0.5(7)
C26 C25 C30 C29 0.8(6)
B1 C25 C30 C29 -177.3(4)
C37 B1 C31 C32 -155.8(4)
C43 B1 C31 C32 -34.2(5)
C25 B1 C31 C32 85.8(4)
C37 B1 C31 C36 28.5(5)
C43 B1 C31 C36 150.2(4)
C25 B1 C31 C36 -89.9(4)
C36 C31 C32 C33 0.1(6)
B1 C31 C32 C33 -175.9(4)
C31 C32 C33 C34 -0.9(6)
C32 C33 C34 C35 0.4(7)
C33 C34 C35 C36 0.9(7)
C34 C35 C36 C31 -1.8(7)
C32 C31 C36 C35 1.2(6)
B1 C31 C36 C35 177.2(4)
C43 B1 C37 C38 109.3(4)
C31 B1 C37 C38 -129.6(4)
C25 B1 C37 C38 -11.2(5)
C43 B1 C37 C42 -70.8(5)
C31 B1 C37 C42 50.3(5)
C25 B1 C37 C42 168.7(3)
C42 C37 C38 C39 2.0(6)
B1 C37 C38 C39 -178.0(4)
C37 C38 C39 C40 -0.7(7)
C38 C39 C40 C41 -1.7(8)
C39 C40 C41 C42 2.6(9)
C40 C41 C42 C37 -1.2(8)
C38 C37 C42 C41 -1.1(6)
B1 C37 C42 C41 179.0(4)
C37 B1 C43 C48 21.3(5)
C31 B1 C43 C48 -98.9(4)
C25 B1 C43 C48 141.5(3)
C37 B1 C43 C44 -160.6(4)
C31 B1 C43 C44 79.3(4)
C25 B1 C43 C44 -40.3(5)
C48 C43 C44 C45 -0.9(5)
B1 C43 C44 C45 -179.2(4)
C43 C44 C45 C46 1.8(6)
C44 C45 C46 C47 -0.9(6)
C45 C46 C47 C48 -0.7(6)
C46 C47 C48 C43 1.7(5)
C44 C43 C48 C47 -0.8(5)
B1 C43 C48 C47 177.4(3)
C61 B2 C49 C54 -134.1(3)
C67 B2 C49 C54 -14.0(2)
C55 B2 C49 C54 107.6(3)
C61 B2 C49 C50 46.79(15)
C67 B2 C49 C50 166.86(15)
C55 B2 C49 C50 -71.48(15)
C54 C49 C50 C51 -1.4(3)
B2 C49 C50 C51 177.8(2)
C49 C50 C51 C52 1.5(5)
C50 C51 C52 C53 -0.7(6)
C51 C52 C53 C54 -0.1(6)
C50 C49 C54 C53 0.6(4)
B2 C49 C54 C53 -178.6(3)
C52 C53 C54 C49 0.2(6)
C61 B2 C55 C60 84.0(4)
C67 B2 C55 C60 -35.6(4)
C49 B2 C55 C60 -156.6(3)
C61 B2 C55 C56 -89.0(3)
C67 B2 C55 C56 151.4(3)
C49 B2 C55 C56 30.4(3)
C60 C55 C56 C57 -1.0(5)
B2 C55 C56 C57 172.5(3)
C55 C56 C57 C58 0.3(6)
C56 C57 C58 C59 0.2(6)
C57 C58 C59 C60 0.0(6)
C58 C59 C60 C55 -0.9(7)
C56 C55 C60 C59 1.3(6)
B2 C55 C60 C59 -172.3(3)
C67 B2 C61 C62 -84.2(4)
C49 B2 C61 C62 35.5(3)
C55 B2 C61 C62 155.9(3)
C67 B2 C61 C66 92.3(4)
C49 B2 C61 C66 -148.1(3)
C55 B2 C61 C66 -27.6(4)
C66 C61 C62 C63 -0.3(6)
B2 C61 C62 C63 176.4(3)
C61 C62 C63 C64 -1.4(7)
C62 C63 C64 C65 2.3(7)
C63 C64 C65 C66 -1.4(8)
C64 C65 C66 C61 -0.4(7)
C62 C61 C66 C65 1.2(6)
B2 C61 C66 C65 -175.5(4)
C61 B2 C67 C68 27.5(4)
C49 B2 C67 C68 -92.2(3)
C55 B2 C67 C68 145.7(3)
C61 B2 C67 C72 -156.6(3)
C49 B2 C67 C72 83.6(3)
C55 B2 C67 C72 -38.5(4)
C72 C67 C68 C69 3.2(6)
B2 C67 C68 C69 179.3(4)
C67 C68 C69 C70 -0.4(7)
C68 C69 C70 C71 -3.0(8)
C69 C70 C71 C72 3.4(8)
C70 C71 C72 C67 -0.4(8)
C68 C67 C72 C71 -2.7(6)
B2 C67 C72 C71 -178.9(4)
